data_7153213
loop_
_publ_author_name
'Vijayadas, Kuruppanthara N.'
'Nair, Roshna V.'
'Gawade, Rupesh L.'
'Kotmale, Amol S.'
'Prabhakaran, Panchami'
'Gonnade, Rajesh G.'
'Puranik, Vedavadi G.'
'Rajamohanan, Pattuparambil R.'
'Sanjayan, Gangadhar J.'

_publ_section_title
;
 Ester vs. amide on folding: a case study with a 2-residue synthetic
 peptide.
;
_journal_issue 48
_journal_name_full 'Organic &amp; biomolecular chemistry'
_journal_page_first 8348
_journal_page_last 8356
_journal_paper_doi 10.1039/c3ob41967c
_journal_volume 11
_journal_year 2013
_chemical_absolute_configuration syn
_chemical_formula_moiety 'C20 H20 N2 O4'
_chemical_formula_sum 'C20 H20 N2 O4'
_chemical_formula_weight 352.38
_chemical_name_systematic
;
?
;
_space_group_IT_number 19
_symmetry_cell_setting orthorhombic
_symmetry_space_group_name_Hall 'P 2ac 2ab'
_symmetry_space_group_name_H-M 'P 21 21 21'
_atom_sites_solution_hydrogens geom
_atom_sites_solution_primary direct
_atom_sites_solution_secondary difmap
_audit_creation_method SHELXL-97
_cell_angle_alpha 90.00
_cell_angle_beta 90.00
_cell_angle_gamma 90.00
_cell_formula_units_Z 4
_cell_length_a 8.173(5)
_cell_length_b 13.001(8)
_cell_length_c 17.350(11)
_cell_measurement_reflns_used 2147
_cell_measurement_temperature 297(2)
_cell_measurement_theta_max 21.001
_cell_measurement_theta_min 2.342
_cell_volume 1844(2)
_computing_cell_refinement 'SAINT (Bruker, 2003)'
_computing_data_collection 'SMART (Bruker, 2003)'
_computing_data_reduction 'SAINT (Bruker, 2003)'
_computing_molecular_graphics 'ORTEP-3 (Farrugia, 1997)'
_computing_publication_material 'SHELXTL (Bruker, 2003)'
_computing_structure_refinement 'SHELXL97 (Sheldrick, 1997)'
_computing_structure_solution 'SHELXS97 (Sheldrick, 1997)'
_diffrn_ambient_temperature 297(2)
_diffrn_measured_fraction_theta_full 0.999
_diffrn_measured_fraction_theta_max 0.999
_diffrn_measurement_device_type 'Bruker Smart Apex'
_diffrn_measurement_method 'Phi and Omega Scan'
_diffrn_radiation_monochromator graphite
_diffrn_radiation_source 'fine-focus sealed tube'
_diffrn_radiation_type MoK\a
_diffrn_radiation_wavelength 0.71073
_diffrn_reflns_av_R_equivalents 0.0302
_diffrn_reflns_av_sigmaI/netI 0.0406
_diffrn_reflns_limit_h_max 8
_diffrn_reflns_limit_h_min -10
_diffrn_reflns_limit_k_max 13
_diffrn_reflns_limit_k_min -15
_diffrn_reflns_limit_l_max 20
_diffrn_reflns_limit_l_min -21
_diffrn_reflns_number 10075
_diffrn_reflns_theta_full 25.99
_diffrn_reflns_theta_max 25.99
_diffrn_reflns_theta_min 1.96
_exptl_absorpt_coefficient_mu 0.089
_exptl_absorpt_correction_T_max 0.9978
_exptl_absorpt_correction_T_min 0.9787
_exptl_absorpt_correction_type multi-scan
_exptl_absorpt_process_details 'Bruker SADABS'
_exptl_crystal_colour colourless
_exptl_crystal_density_diffrn 1.270
_exptl_crystal_density_method 'not measured'
_exptl_crystal_description plate
_exptl_crystal_F_000 744
_exptl_crystal_size_max 0.24
_exptl_crystal_size_mid 0.12
_exptl_crystal_size_min 0.03
_refine_diff_density_max 0.152
_refine_diff_density_min -0.122
_refine_diff_density_rms 0.028
_refine_ls_abs_structure_details 'Flack H D (1983), Acta Cryst. A39, 876-881'
_refine_ls_abs_structure_Flack -0.2(15)
_refine_ls_extinction_method none
_refine_ls_goodness_of_fit_ref 1.117
_refine_ls_hydrogen_treatment constr
_refine_ls_matrix_type full
_refine_ls_number_parameters 236
_refine_ls_number_reflns 3616
_refine_ls_number_restraints 0
_refine_ls_restrained_S_all 1.117
_refine_ls_R_factor_all 0.0663
_refine_ls_R_factor_gt 0.0488
_refine_ls_shift/su_max 0.000
_refine_ls_shift/su_mean 0.000
_refine_ls_structure_factor_coef Fsqd
_refine_ls_weighting_details 'calc w=1/[\s^2^(Fo^2^)+(0.0422P)^2^+0.0085P] where P=(Fo^2^+2Fc^2^)/3'
_refine_ls_weighting_scheme calc
_refine_ls_wR_factor_gt 0.1005
_refine_ls_wR_factor_ref 0.1084
_reflns_number_gt 2860
_reflns_number_total 3616
_reflns_threshold_expression >2sigma(I)
_cod_data_source_file c3ob41967c.txt
_cod_data_source_block 11
_cod_depositor_comments
;

2018-03-15
Z value and formula fixed to values more according to usual
chemical conventions.                 miguel
;
_cod_original_formula_sum 'C40 H40 N4 O8'
_cod_original_formula_weight 704.76
_cod_original_formula_moiety 'C40 H40 N4 O8'
_cod_original_formula_units_Z 2
_cod_original_cell_volume 1843.5(19)
_cod_original_sg_symbol_H-M P2(1)2(1)2(1)
_cod_database_code 7153213

loop_
_symmetry_equiv_pos_as_xyz
'x, y, z'
'-x+1/2, -y, z+1/2'
'-x, y+1/2, -z+1/2'
'x+1/2, -y+1/2, -z'

loop_
_atom_site_label
_atom_site_type_symbol
_atom_site_fract_x
_atom_site_fract_y
_atom_site_fract_z
_atom_site_U_iso_or_equiv
_atom_site_adp_type
_atom_site_occupancy
_atom_site_symmetry_multiplicity
_atom_site_calc_flag
_atom_site_refinement_flags
O1 O 0.8178(2) 0.94792(15) 0.61442(10) 0.0741(6) Uani 1 1 d .
O2 O 0.4932(2) 0.74048(12) 0.80076(9) 0.0614(5) Uani 1 1 d .
O3 O 0.8055(2) 0.68791(15) 0.89304(10) 0.0760(6) Uani 1 1 d .
O4 O 0.6276(3) 0.67691(18) 0.99093(10) 0.0939(7) Uani 1 1 d .
N1 N 0.7144(2) 0.82787(14) 0.69653(10) 0.0502(5) Uani 1 1 d .
H1 H 0.7009 0.8154 0.7448 0.060 Uiso 1 1 calc R
N2 N 0.5815(2) 0.57755(14) 0.80074(10) 0.0433(4) Uani 1 1 d .
C1 C 0.7949(3) 0.91661(18) 0.67999(13) 0.0474(6) Uani 1 1 d .
C2 C 0.6498(3) 0.75337(17) 0.64611(12) 0.0438(5) Uani 1 1 d .
C3 C 0.5656(3) 0.67061(18) 0.67921(12) 0.0433(5) Uani 1 1 d .
C4 C 0.4972(3) 0.5966(2) 0.63150(14) 0.0584(7) Uani 1 1 d .
H4 H 0.4412 0.5414 0.6532 0.070 Uiso 1 1 calc R
C5 C 0.5109(4) 0.6033(2) 0.55267(14) 0.0657(7) Uani 1 1 d .
H5 H 0.4626 0.5540 0.5212 0.079 Uiso 1 1 calc R
C6 C 0.5964(3) 0.6835(2) 0.52121(13) 0.0607(7) Uani 1 1 d .
H6 H 0.6073 0.6876 0.4679 0.073 Uiso 1 1 calc R
C7 C 0.6668(3) 0.75831(19) 0.56673(13) 0.0531(6) Uani 1 1 d .
H7 H 0.7255 0.8118 0.5443 0.064 Uiso 1 1 calc R
C8 C 0.5432(3) 0.66552(18) 0.76454(12) 0.0447(6) Uani 1 1 d .
C9 C 0.5712(3) 0.57549(17) 0.88477(12) 0.0450(5) Uani 1 1 d .
H9 H 0.4580 0.5869 0.9014 0.054 Uiso 1 1 calc R
C10 C 0.6255(3) 0.46653(19) 0.90544(14) 0.0581(7) Uani 1 1 d .
H10A H 0.6810 0.4654 0.9549 0.070 Uiso 1 1 calc R
H10B H 0.5327 0.4201 0.9074 0.070 Uiso 1 1 calc R
C11 C 0.7414(4) 0.4373(2) 0.84085(14) 0.0688(8) Uani 1 1 d .
H11A H 0.8503 0.4640 0.8504 0.083 Uiso 1 1 calc R
H11B H 0.7476 0.3632 0.8352 0.083 Uiso 1 1 calc R
C12 C 0.6671(3) 0.48634(18) 0.76992(13) 0.0545(6) Uani 1 1 d .
H12A H 0.7512 0.5061 0.7334 0.065 Uiso 1 1 calc R
H12B H 0.5911 0.4398 0.7448 0.065 Uiso 1 1 calc R
C13 C 0.6823(3) 0.6538(2) 0.92088(13) 0.0558(7) Uani 1 1 d .
C14 C 0.7264(6) 0.7458(4) 1.0372(2) 0.168(2) Uani 1 1 d .
H14A H 0.7338 0.8114 1.0122 0.253 Uiso 1 1 calc R
H14B H 0.8341 0.7174 1.0432 0.253 Uiso 1 1 calc R
H14C H 0.6769 0.7541 1.0870 0.253 Uiso 1 1 calc R
C15 C 0.8529(3) 0.97652(18) 0.74840(13) 0.0468(6) Uani 1 1 d .
C16 C 0.8812(3) 0.93299(19) 0.81981(13) 0.0567(7) Uani 1 1 d .
H16 H 0.8607 0.8633 0.8273 0.068 Uiso 1 1 calc R
C17 C 0.9395(3) 0.9915(2) 0.88006(16) 0.0727(8) Uani 1 1 d .
H17 H 0.9586 0.9610 0.9277 0.087 Uiso 1 1 calc R
C18 C 0.9694(3) 1.0946(2) 0.87010(18) 0.0711(8) Uani 1 1 d .
H18 H 1.0082 1.1341 0.9109 0.085 Uiso 1 1 calc R
C19 C 0.9417(3) 1.1386(2) 0.79970(19) 0.0732(8) Uani 1 1 d .
H19 H 0.9618 1.2084 0.7928 0.088 Uiso 1 1 calc R
C20 C 0.8845(3) 1.0808(2) 0.73898(16) 0.0611(7) Uani 1 1 d .
H20 H 0.8668 1.1117 0.6914 0.073 Uiso 1 1 calc R

loop_
_atom_site_aniso_label
_atom_site_aniso_U_11
_atom_site_aniso_U_22
_atom_site_aniso_U_33
_atom_site_aniso_U_23
_atom_site_aniso_U_13
_atom_site_aniso_U_12
O1 0.0911(13) 0.0854(14) 0.0459(10) 0.0094(9) 0.0058(10) -0.0276(11)
O2 0.0871(13) 0.0495(10) 0.0476(9) -0.0035(8) 0.0140(9) 0.0110(10)
O3 0.0729(12) 0.0892(14) 0.0660(12) -0.0109(11) 0.0080(10) -0.0343(12)
O4 0.1056(16) 0.1244(18) 0.0517(11) -0.0328(12) 0.0187(11) -0.0498(15)
N1 0.0657(13) 0.0509(12) 0.0338(9) 0.0009(9) 0.0050(9) -0.0054(11)
N2 0.0477(10) 0.0449(10) 0.0371(9) -0.0026(9) 0.0020(8) -0.0013(9)
C1 0.0454(13) 0.0520(14) 0.0447(13) 0.0033(11) 0.0042(10) 0.0024(12)
C2 0.0469(12) 0.0463(13) 0.0382(12) -0.0030(11) -0.0007(10) 0.0130(12)
C3 0.0437(13) 0.0488(13) 0.0373(12) -0.0029(10) -0.0036(10) 0.0069(11)
C4 0.0620(16) 0.0658(16) 0.0475(14) -0.0050(13) -0.0071(13) -0.0064(15)
C5 0.0832(19) 0.0669(18) 0.0469(15) -0.0109(14) -0.0167(14) 0.0052(17)
C6 0.0810(19) 0.0681(17) 0.0331(13) -0.0082(13) -0.0032(13) 0.0222(16)
C7 0.0627(15) 0.0554(15) 0.0411(13) 0.0021(11) 0.0043(12) 0.0164(13)
C8 0.0469(14) 0.0472(14) 0.0402(13) -0.0022(11) 0.0007(10) -0.0036(11)
C9 0.0442(13) 0.0521(14) 0.0387(12) -0.0004(10) 0.0023(10) -0.0078(11)
C10 0.0634(16) 0.0553(15) 0.0555(15) 0.0099(12) -0.0010(13) -0.0060(13)
C11 0.0749(18) 0.0663(18) 0.0653(17) 0.0068(14) 0.0054(15) 0.0161(15)
C12 0.0602(15) 0.0489(14) 0.0543(15) -0.0060(12) 0.0080(12) 0.0024(13)
C13 0.0612(16) 0.0623(16) 0.0438(14) -0.0020(12) 0.0038(12) -0.0136(14)
C14 0.187(5) 0.228(5) 0.090(3) -0.082(3) 0.021(3) -0.121(4)
C15 0.0426(13) 0.0461(13) 0.0517(14) 0.0023(11) 0.0035(10) 0.0012(11)
C16 0.0685(17) 0.0503(14) 0.0514(15) 0.0036(12) -0.0065(12) -0.0088(13)
C17 0.089(2) 0.0695(19) 0.0602(17) -0.0026(15) -0.0166(15) -0.0103(17)
C18 0.0702(18) 0.071(2) 0.0720(19) -0.0170(16) -0.0064(15) -0.0059(16)
C19 0.076(2) 0.0510(16) 0.092(2) -0.0064(16) 0.0066(17) -0.0145(15)
C20 0.0627(17) 0.0553(16) 0.0654(17) 0.0085(14) 0.0063(14) -0.0047(14)

loop_
_atom_type_symbol
_atom_type_description
_atom_type_scat_dispersion_real
_atom_type_scat_dispersion_imag
_atom_type_scat_source
C C 0.0033 0.0016 'International Tables Vol C Tables 4.2.6.8 and 6.1.1.4'
H H 0.0000 0.0000 'International Tables Vol C Tables 4.2.6.8 and 6.1.1.4'
N N 0.0061 0.0033 'International Tables Vol C Tables 4.2.6.8 and 6.1.1.4'
O O 0.0106 0.0060 'International Tables Vol C Tables 4.2.6.8 and 6.1.1.4'

loop_
_geom_angle_atom_site_label_1
_geom_angle_atom_site_label_2
_geom_angle_atom_site_label_3
_geom_angle
C13 O4 C14 117.3(3)
C1 N1 C2 129.39(19)
C1 N1 H1 115.3
C2 N1 H1 115.3
C8 N2 C9 117.99(19)
C8 N2 C12 128.72(18)
C9 N2 C12 111.97(18)
O1 C1 N1 123.6(2)
O1 C1 C15 121.1(2)
N1 C1 C15 115.3(2)
C7 C2 C3 119.5(2)
C7 C2 N1 123.2(2)
C3 C2 N1 117.26(19)
C4 C3 C2 119.1(2)
C4 C3 C8 120.7(2)
C2 C3 C8 120.08(19)
C5 C4 C3 121.1(3)
C5 C4 H4 119.5
C3 C4 H4 119.5
C6 C5 C4 119.1(3)
C6 C5 H5 120.4
C4 C5 H5 120.4
C5 C6 C7 121.5(2)
C5 C6 H6 119.3
C7 C6 H6 119.3
C6 C7 C2 119.6(2)
C6 C7 H7 120.2
C2 C7 H7 120.2
O2 C8 N2 120.9(2)
O2 C8 C3 120.8(2)
N2 C8 C3 118.2(2)
N2 C9 C13 111.65(19)
N2 C9 C10 103.56(18)
C13 C9 C10 110.8(2)
N2 C9 H9 110.2
C13 C9 H9 110.2
C10 C9 H9 110.2
C11 C10 C9 103.9(2)
C11 C10 H10A 111.0
C9 C10 H10A 111.0
C11 C10 H10B 111.0
C9 C10 H10B 111.0
H10A C10 H10B 109.0
C12 C11 C10 104.2(2)
C12 C11 H11A 110.9
C10 C11 H11A 110.9
C12 C11 H11B 110.9
C10 C11 H11B 110.9
H11A C11 H11B 108.9
N2 C12 C11 103.52(18)
N2 C12 H12A 111.1
C11 C12 H12A 111.1
N2 C12 H12B 111.1
C11 C12 H12B 111.1
H12A C12 H12B 109.0
O3 C13 O4 124.5(2)
O3 C13 C9 126.1(2)
O4 C13 C9 109.3(2)
O4 C14 H14A 109.5
O4 C14 H14B 109.5
H14A C14 H14B 109.5
O4 C14 H14C 109.5
H14A C14 H14C 109.5
H14B C14 H14C 109.5
C16 C15 C20 118.3(2)
C16 C15 C1 123.4(2)
C20 C15 C1 118.2(2)
C17 C16 C15 120.8(2)
C17 C16 H16 119.6
C15 C16 H16 119.6
C18 C17 C16 120.3(3)
C18 C17 H17 119.8
C16 C17 H17 119.8
C19 C18 C17 119.4(3)
C19 C18 H18 120.3
C17 C18 H18 120.3
C18 C19 C20 120.8(3)
C18 C19 H19 119.6
C20 C19 H19 119.6
C19 C20 C15 120.4(3)
C19 C20 H20 119.8
C15 C20 H20 119.8

loop_
_geom_bond_atom_site_label_1
_geom_bond_atom_site_label_2
_geom_bond_distance
O1 C1 1.223(3)
O2 C8 1.230(3)
O3 C13 1.201(3)
O4 C13 1.329(3)
O4 C14 1.449(4)
N1 C1 1.359(3)
N1 C2 1.408(3)
N1 H1 0.8600
N2 C8 1.342(3)
N2 C9 1.461(3)
N2 C12 1.477(3)
C1 C15 1.497(3)
C2 C7 1.386(3)
C2 C3 1.400(3)
C3 C4 1.387(3)
C3 C8 1.493(3)
C4 C5 1.375(3)
C4 H4 0.9300
C5 C6 1.369(4)
C5 H5 0.9300
C6 C7 1.379(3)
C6 H6 0.9300
C7 H7 0.9300
C9 C13 1.501(3)
C9 C10 1.527(3)
C9 H9 0.9800
C10 C11 1.515(3)
C10 H10A 0.9700
C10 H10B 0.9700
C11 C12 1.513(3)
C11 H11A 0.9700
C11 H11B 0.9700
C12 H12A 0.9700
C12 H12B 0.9700
C14 H14A 0.9600
C14 H14B 0.9600
C14 H14C 0.9600
C15 C16 1.382(3)
C15 C20 1.390(3)
C16 C17 1.377(3)
C16 H16 0.9300
C17 C18 1.374(4)
C17 H17 0.9300
C18 C19 1.367(4)
C18 H18 0.9300
C19 C20 1.376(4)
C19 H19 0.9300
C20 H20 0.9300

loop_
_geom_torsion_atom_site_label_1
_geom_torsion_atom_site_label_2
_geom_torsion_atom_site_label_3
_geom_torsion_atom_site_label_4
_geom_torsion
C2 N1 C1 O1 3.3(4)
C2 N1 C1 C15 -177.8(2)
C1 N1 C2 C7 3.1(4)
C1 N1 C2 C3 -177.3(2)
C7 C2 C3 C4 -1.7(3)
N1 C2 C3 C4 178.7(2)
C7 C2 C3 C8 -178.7(2)
N1 C2 C3 C8 1.8(3)
C2 C3 C4 C5 0.0(4)
C8 C3 C4 C5 176.9(2)
C3 C4 C5 C6 1.3(4)
C4 C5 C6 C7 -1.0(4)
C5 C6 C7 C2 -0.7(4)
C3 C2 C7 C6 2.0(3)
N1 C2 C7 C6 -178.4(2)
C9 N2 C8 O2 -3.5(3)
C12 N2 C8 O2 -169.2(2)
C9 N2 C8 C3 175.43(19)
C12 N2 C8 C3 9.7(3)
C4 C3 C8 O2 -128.5(3)
C2 C3 C8 O2 48.4(3)
C4 C3 C8 N2 52.6(3)
C2 C3 C8 N2 -130.5(2)
C8 N2 C9 C13 -59.7(3)
C12 N2 C9 C13 108.3(2)
C8 N2 C9 C10 -178.94(19)
C12 N2 C9 C10 -10.9(3)
N2 C9 C10 C11 28.9(2)
C13 C9 C10 C11 -91.0(2)
C9 C10 C11 C12 -36.4(3)
C8 N2 C12 C11 155.0(2)
C9 N2 C12 C11 -11.4(3)
C10 C11 C12 N2 29.3(3)
C14 O4 C13 O3 -1.8(5)
C14 O4 C13 C9 175.4(3)
N2 C9 C13 O3 -26.1(4)
C10 C9 C13 O3 88.8(3)
N2 C9 C13 O4 156.7(2)
C10 C9 C13 O4 -88.4(3)
O1 C1 C15 C16 -157.6(3)
N1 C1 C15 C16 23.5(3)
O1 C1 C15 C20 20.5(4)
N1 C1 C15 C20 -158.4(2)
C20 C15 C16 C17 -0.1(4)
C1 C15 C16 C17 178.0(2)
C15 C16 C17 C18 0.4(4)
C16 C17 C18 C19 -0.3(5)
C17 C18 C19 C20 -0.1(4)
C18 C19 C20 C15 0.4(4)
C16 C15 C20 C19 -0.3(4)
C1 C15 C20 C19 -178.4(2)
